data_7709470
loop_
_publ_author_name
'Dhara, Suman'
'Ansari, Mohd. Asif'
'Schwederski, Brigitte'
'Filippou, Vasileios'
'Kaim, Wolfgang'
'Lahiri, Goutam Kumar'

_publ_section_title
;
 Diosmium compounds containing bis(imidazole)-p-quinone bridging ligands
;
_journal_name_full 'Dalton Transactions'
_journal_paper_doi 10.1039/D2DT00184E
_journal_year 2022
_chemical_formula_moiety 'C58 H40 N14 O2 Os2, 2(Cl O4), C H2 Cl2'
_chemical_formula_sum 'C59 H42 Cl4 N14 O10 Os2'
_chemical_formula_weight 1629.26
_space_group_crystal_system triclinic
_space_group_IT_number 2
_space_group_name_Hall '-P 1'
_space_group_name_H-M_alt 'P -1'
_atom_sites_solution_hydrogens geom
_atom_sites_solution_primary dual
_audit_creation_date 2021-02-06
_audit_creation_method
;
Olex2 1.3
(compiled 2020.11.12 svn.r5f609507 for OlexSys, GUI svn.r6226)
;
_audit_update_record
;
2021-08-11 deposited with the CCDC.	2022-02-10 downloaded from the CCDC.
;
_cell_angle_alpha 75.546(2)
_cell_angle_beta 89.585(2)
_cell_angle_gamma 88.763(2)
_cell_formula_units_Z 2
_cell_length_a 12.1356(2)
_cell_length_b 14.8336(4)
_cell_length_c 17.2502(4)
_cell_measurement_reflns_used 27215
_cell_measurement_temperature 150(2)
_cell_measurement_theta_max 31.1880
_cell_measurement_theta_min 2.0890
_cell_volume 3006.29(12)
_computing_cell_refinement 'CrysAlisPro 1.171.39.46 (Rigaku OD, 2018)'
_computing_data_collection 'CrysAlisPro 1.171.39.46 (Rigaku OD, 2018)'
_computing_data_reduction 'CrysAlisPro 1.171.39.46 (Rigaku OD, 2018)'
_computing_molecular_graphics 'Olex2 1.3 (Dolomanov et al., 2009)'
_computing_publication_material 'Olex2 1.3 (Dolomanov et al., 2009)'
_computing_structure_refinement 'SHELXL 2018/3 (Sheldrick, 2015)'
_computing_structure_solution 'SHELXT 2014/4 (Sheldrick, 2014)'
_diffrn_ambient_temperature 150(2)
_diffrn_detector 'CCD plate'
_diffrn_measured_fraction_theta_full 0.995
_diffrn_measured_fraction_theta_max 0.995
_diffrn_measurement_details
;
List of Runs (angles in degrees, time in seconds):

  # Type    Start    End  Width  t~exp~   \w     \q     \k     \f   Frames
#--------------------------------------------------------------------------
  1  \w   -110.00  25.00   0.50    8.00    --  -20.00   0.00 -36.00  270
  2  \w   -110.00  19.00   0.50    8.00    --  -20.00 -72.00 -36.00  258
  3  \w    -73.00   5.00   0.50    8.00    --  -20.00 -72.00 108.00  156
  4  \w    -58.50   0.00   0.50    8.00    --  -20.00  72.00-108.00  117
  5  \w    -39.00  -9.00   0.50    8.00    --  -20.00 -72.00  36.00   60
  6  \w    -39.00  -9.00   0.50    8.00    --  -20.00 -72.00-108.00   60
  7  \w   -110.00  53.00   0.50    8.00    --  -20.00   0.00 108.00  326
  8  \w    -59.00  31.00   0.50    8.00    --  -20.00  72.00 108.00  180
  9  \w    -46.00  -6.00   0.50    8.00    --  -20.00  72.00 -36.00   80
 10  \w    -61.00  16.00   0.50    8.00    --  -20.00 -72.00-180.00  154
 11  \w    -59.00  -5.50   0.50    8.00    --  -20.00  72.00  36.00  107
 12  \w    -59.00 -28.50   0.50    8.00    --  -20.00  72.00-180.00   61
 13  \w   -110.00  14.00   0.50    8.00    --  -20.00   0.00-108.00  248
;
_diffrn_measurement_device 'abstract diffractometer'
_diffrn_measurement_device_type 'dtrek-CrysAlisPro-abstract goniometer imported rigaku-d*trek images'
_diffrn_measurement_method '\w scans'
_diffrn_orient_matrix_type 'CrysAlisPro convention (1999,Acta A55,543-557)'
_diffrn_orient_matrix_UB_11 -0.0543548000
_diffrn_orient_matrix_UB_12 -0.0170535000
_diffrn_orient_matrix_UB_13 0.0061183000
_diffrn_orient_matrix_UB_21 -0.0211189000
_diffrn_orient_matrix_UB_22 0.0463156000
_diffrn_orient_matrix_UB_23 -0.0073742000
_diffrn_orient_matrix_UB_31 -0.0041584000
_diffrn_orient_matrix_UB_32 0.0018693000
_diffrn_orient_matrix_UB_33 -0.0413673000
_diffrn_radiation_monochromator graphite
_diffrn_radiation_probe x-ray
_diffrn_radiation_type 'Mo K\a'
_diffrn_radiation_wavelength 0.71073
_diffrn_reflns_av_R_equivalents 0.0694
_diffrn_reflns_av_unetI/netI 0.0415
_diffrn_reflns_Laue_measured_fraction_full 0.995
_diffrn_reflns_Laue_measured_fraction_max 0.995
_diffrn_reflns_limit_h_max 14
_diffrn_reflns_limit_h_min -14
_diffrn_reflns_limit_k_max 17
_diffrn_reflns_limit_k_min -17
_diffrn_reflns_limit_l_max 20
_diffrn_reflns_limit_l_min -20
_diffrn_reflns_number 55837
_diffrn_reflns_point_group_measured_fraction_full 0.995
_diffrn_reflns_point_group_measured_fraction_max 0.995
_diffrn_reflns_theta_full 25.000
_diffrn_reflns_theta_max 25.000
_diffrn_reflns_theta_min 1.678
_diffrn_source 'fine-focus sealed X-ray tube'
_diffrn_source_type 'Enhance (Mo) X-ray Source'
_exptl_absorpt_coefficient_mu 4.472
_exptl_absorpt_correction_T_max 1.00000
_exptl_absorpt_correction_T_min 0.63229
_exptl_absorpt_correction_type multi-scan
_exptl_absorpt_process_details
;
CrysAlisPro 1.171.39.46 (Rigaku Oxford Diffraction, 2018)
Empirical absorption correction using spherical harmonics,
 implemented in SCALE3 ABSPACK scaling algorithm.
;
_exptl_crystal_colour 'metallic dark brown'
_exptl_crystal_colour_lustre metallic
_exptl_crystal_colour_modifier dark
_exptl_crystal_colour_primary brown
_exptl_crystal_density_diffrn 1.800
_exptl_crystal_description block
_exptl_crystal_F_000 1588
_exptl_crystal_size_max 0.096
_exptl_crystal_size_mid 0.084
_exptl_crystal_size_min 0.078
_refine_diff_density_max 1.615
_refine_diff_density_min -1.950
_refine_diff_density_rms 0.186
_refine_ls_extinction_method none
_refine_ls_goodness_of_fit_ref 1.027
_refine_ls_hydrogen_treatment constr
_refine_ls_matrix_type full
_refine_ls_number_parameters 802
_refine_ls_number_reflns 10553
_refine_ls_number_restraints 54
_refine_ls_restrained_S_all 1.028
_refine_ls_R_factor_all 0.0529
_refine_ls_R_factor_gt 0.0414
_refine_ls_shift/su_max 0.002
_refine_ls_shift/su_mean 0.000
_refine_ls_structure_factor_coef Fsqd
_refine_ls_weighting_details 'w=1/[\s^2^(Fo^2^)+(0.0535P)^2^+14.0546P] where P=(Fo^2^+2Fc^2^)/3'
_refine_ls_weighting_scheme calc
_refine_ls_wR_factor_gt 0.0983
_refine_ls_wR_factor_ref 0.1046
_reflns_Friedel_coverage 0.000
_reflns_number_gt 8910
_reflns_number_total 10553
_reflns_threshold_expression 'I > 2\s(I)'
_cod_data_source_file d2dt00184e2.cif
_cod_data_source_block 1
_cod_original_cell_volume 3006.30(12)
_cod_database_code 7709470
_shelx_shelxl_version_number 2018/3
_shelx_space_group_comment
;
The symmetry employed for this shelxl refinement is uniquely defined
by the following loop, which should always be used as a source of
symmetry information in preference to the above space-group names.
They are only intended as comments.
;
_shelx_estimated_absorpt_t_max 0.722
_shelx_estimated_absorpt_t_min 0.673
_reflns_odcompleteness_completeness 91.56
_reflns_odcompleteness_iscentric 1
_reflns_odcompleteness_theta 31.06
_olex2_refinement_description
;
1. Fixed Uiso
 At 1.2 times of:
  All C(H) groups, All C(H,H) groups
2. Uiso/Uaniso restraints and constraints
Uanis(C57) \\sim Ueq, Uanis(C58) \\sim Ueq, Uanis(C56) \\sim Ueq, Uanis(C21)
\\sim Ueq, Uanis(C54) \\sim Ueq, Uanis(N4) \\sim Ueq: with sigma of 0.001 and
sigma for terminal atoms of 0.001
Uanis(O2) \\sim Ueq, Uanis(O1) \\sim Ueq: with sigma of 0.001 and sigma for
terminal atoms of 0.001
Uanis(N14) \\sim Ueq, Uanis(C54) \\sim Ueq: with sigma of 0.005 and sigma for
terminal atoms of 0.005
3.a Secondary CH2 refined with riding coordinates:
 C59(H59A,H59B)
3.b Aromatic/amide H refined with riding coordinates:
 C50(H50), C45(H45), C51(H51), C12(H12), C27(H27), C17(H17), C20(H20),
 C21(H21), C41(H41), C47(H47), C58(H58), C22(H22), C9(H9), C11(H11), C31(H31),
 C26(H26), C30(H30), C18(H18), C28(H28), C16(H16), C46(H46), C57(H57), C49(H49),
  C19(H19), C29(H29), C15(H15), C40(H40), C32(H32), C37(H37), C38(H38),
 C25(H25), C55(H55), C48(H48), C52(H52), C39(H39), C35(H35), C36(H36), C42(H42),
  C56(H56), C10(H10)
;
_smtbx_masks_void_probe_radius 1.2
_smtbx_masks_void_truncation_radius 1.2
_olex2_submission_special_instructions 'No special instructions were received'
_oxdiff_exptl_absorpt_empirical_details
;
Empirical correction (ABSPACK) includes:
- Absorption correction using spherical harmonics
- Frame scaling
- Detector area scaling
;
_oxdiff_exptl_absorpt_empirical_full_max 1.836
_oxdiff_exptl_absorpt_empirical_full_min 0.575

loop_
_space_group_symop_operation_xyz
'x, y, z'
'-x, -y, -z'

loop_
_atom_site_label
_atom_site_type_symbol
_atom_site_fract_x
_atom_site_fract_y
_atom_site_fract_z
_atom_site_U_iso_or_equiv
_atom_site_adp_type
_atom_site_occupancy
_atom_site_site_symmetry_order
_atom_site_calc_flag
_atom_site_refinement_flags_posn
_atom_site_refinement_flags_adp
_atom_site_refinement_flags_occupancy
_atom_site_disorder_assembly
_atom_site_disorder_group
Os1 Os 1.00423(2) 0.07001(2) 0.71066(2) 0.02320(8) Uani 1 1 d . . . . .
Os2 Os 0.51516(2) 0.33764(2) 0.29698(2) 0.02600(9) Uani 1 1 d . . . . .
Cl2 Cl 0.53321(14) 0.80228(13) 0.00687(10) 0.0346(4) Uani 1 1 d . . . . .
Cl1 Cl 1.10878(17) 0.55878(16) 0.18440(14) 0.0547(5) Uani 1 1 d . . . . .
Cl3 Cl 0.9454(3) -0.1867(2) 1.01604(19) 0.0921(9) Uani 1 1 d . . . . .
Cl4 Cl 0.8911(2) -0.3690(2) 0.99112(16) 0.0799(8) Uani 1 1 d . . . . .
N3 N 0.9599(4) 0.1524(4) 0.4634(3) 0.0275(12) Uani 1 1 d . . . . .
O2 O 0.8013(4) 0.2455(3) 0.3445(3) 0.0370(11) Uani 1 1 d . U . . .
N4 N 0.5727(4) 0.2675(4) 0.4091(3) 0.0279(12) Uani 1 1 d . U . . .
N6 N 0.5315(4) 0.2126(4) 0.5427(3) 0.0269(12) Uani 1 1 d . . . . .
C50 C 0.3767(5) 0.4454(5) 0.0604(4) 0.0355(16) Uani 1 1 d . . . . .
H50 H 0.355064 0.420956 0.017065 0.043 Uiso 1 1 calc R U . . .
C45 C 0.5859(6) 0.1116(6) 0.1945(4) 0.0386(18) Uani 1 1 d . . . . .
H45 H 0.638333 0.101464 0.156204 0.046 Uiso 1 1 calc R U . . .
C51 C 0.3723(6) 0.5392(6) 0.0539(4) 0.0395(18) Uani 1 1 d . . . . .
H51 H 0.346848 0.580662 0.005843 0.047 Uiso 1 1 calc R U . . .
C1 C 0.7218(5) 0.1596(5) 0.5933(3) 0.0253(14) Uani 1 1 d . . . . .
C12 C 1.1844(5) 0.0648(5) 0.4974(4) 0.0300(15) Uani 1 1 d . . . . .
H12 H 1.167282 0.086547 0.442194 0.036 Uiso 1 1 calc R U . . .
O10 O 0.6167(5) 0.7757(4) -0.0418(4) 0.0649(18) Uani 1 1 d . . . . .
C27 C 0.9362(6) -0.2222(5) 0.7414(4) 0.0375(17) Uani 1 1 d . . . . .
H27 H 0.966266 -0.272624 0.722776 0.045 Uiso 1 1 calc R U . . .
C13 C 0.4951(5) 0.2535(5) 0.4688(4) 0.0279(14) Uani 1 1 d . . . . .
N12 N 0.6521(4) 0.3394(4) 0.2259(3) 0.0306(13) Uani 1 1 d . . . . .
O1 O 0.6976(4) 0.1349(3) 0.6643(3) 0.0361(11) Uani 1 1 d . U . . .
C17 C 0.1917(6) 0.3085(6) 0.4674(5) 0.0403(18) Uani 1 1 d . . . . .
H17 H 0.128710 0.301263 0.501290 0.048 Uiso 1 1 calc R U . . .
N8 N 0.8743(4) 0.0884(4) 0.7812(3) 0.0246(12) Uani 1 1 d . . . . .
C20 C 0.7541(6) 0.1767(5) 0.8448(4) 0.0372(17) Uani 1 1 d . . . . .
H20 H 0.734863 0.234800 0.855525 0.045 Uiso 1 1 calc R U . . .
N13 N 0.4465(4) 0.4190(4) 0.1946(3) 0.0275(12) Uani 1 1 d . . . . .
N5 N 0.3725(4) 0.3273(4) 0.3663(3) 0.0271(12) Uani 1 1 d . . . . .
N11 N 0.5067(4) 0.2123(4) 0.2685(3) 0.0291(12) Uani 1 1 d . . . . .
C6 C 0.6415(5) 0.1997(5) 0.5306(4) 0.0254(14) Uani 1 1 d . . . . .
C21 C 0.6907(6) 0.0996(5) 0.8751(4) 0.0375(17) Uani 1 1 d . U . . .
H21 H 0.627260 0.104427 0.906523 0.045 Uiso 1 1 calc R U . . .
C8 C 1.1081(5) 0.0742(5) 0.5547(4) 0.0256(14) Uani 1 1 d . . . . .
N2 N 1.1294(4) 0.0441(4) 0.6348(3) 0.0258(12) Uani 1 1 d . . . . .
C33 C 1.1803(5) 0.1092(5) 0.8106(4) 0.0324(16) Uani 1 1 d . . . . .
N10 N 1.0746(4) 0.1969(4) 0.7009(3) 0.0292(12) Uani 1 1 d . . . . .
N9 N 1.1047(4) 0.0421(4) 0.8087(3) 0.0275(12) Uani 1 1 d . . . . .
C2 C 0.8321(5) 0.1506(5) 0.5609(4) 0.0267(14) Uani 1 1 d . . . . .
C41 C 0.8214(6) 0.3385(7) 0.1168(5) 0.049(2) Uani 1 1 d . . . . .
H41 H 0.879042 0.338147 0.079298 0.059 Uiso 1 1 calc R U . . .
C47 C 0.4326(6) 0.0619(6) 0.2793(5) 0.0414(18) Uani 1 1 d . . . . .
H47 H 0.379192 0.016841 0.301662 0.050 Uiso 1 1 calc R U . . .
N14 N 0.5244(5) 0.4694(4) 0.3149(4) 0.0366(14) Uani 1 1 d . U . . .
C14 C 0.3833(5) 0.2849(5) 0.4463(4) 0.0288(15) Uani 1 1 d . . . . .
N7 N 0.9380(4) -0.0601(4) 0.7380(3) 0.0249(12) Uani 1 1 d . . . . .
C4 C 0.7760(5) 0.2210(5) 0.4159(4) 0.0267(14) Uani 1 1 d . . . . .
C5 C 0.6670(5) 0.2315(5) 0.4493(4) 0.0264(14) Uani 1 1 d . . . . .
C58 C 0.5609(6) 0.4901(6) 0.3821(5) 0.0425(18) Uani 1 1 d . U . . .
H58 H 0.593662 0.442122 0.422857 0.051 Uiso 1 1 calc R U . . .
C22 C 0.7202(5) 0.0152(5) 0.8594(4) 0.0324(15) Uani 1 1 d . . . . .
H22 H 0.678299 -0.038858 0.880495 0.039 Uiso 1 1 calc R U . . .
C9 C 1.2293(5) 0.0046(5) 0.6558(4) 0.0325(15) Uani 1 1 d . . . . .
H9 H 1.246056 -0.016463 0.711186 0.039 Uiso 1 1 calc R U . . .
C43 C 0.6642(5) 0.2670(5) 0.1912(4) 0.0300(15) Uani 1 1 d . . . . .
C11 C 1.2865(5) 0.0232(5) 0.5210(4) 0.0333(16) Uani 1 1 d . . . . .
H11 H 1.339987 0.015561 0.482556 0.040 Uiso 1 1 calc R U . . .
C31 C 1.2634(6) 0.0131(6) 0.9290(4) 0.0418(18) Uani 1 1 d . . . . .
H31 H 1.319355 0.002253 0.968625 0.050 Uiso 1 1 calc R U . . .
C26 C 0.8503(6) -0.2364(6) 0.7953(5) 0.0431(18) Uani 1 1 d . . . . .
H26 H 0.821896 -0.296884 0.816147 0.052 Uiso 1 1 calc R U . . .
C30 C 1.1822(6) -0.0517(6) 0.9311(4) 0.0404(18) Uani 1 1 d . . . . .
H30 H 1.179358 -0.106213 0.973849 0.049 Uiso 1 1 calc R U . . .
C18 C 0.2938(5) 0.2752(5) 0.4979(4) 0.0322(16) Uani 1 1 d . . . . .
H18 H 0.302548 0.246144 0.553218 0.039 Uiso 1 1 calc R U . . .
C24 C 0.8500(5) -0.0720(5) 0.7900(4) 0.0295(15) Uani 1 1 d . . . . .
N1 N 0.9274(4) 0.1115(4) 0.5986(3) 0.0251(11) Uani 1 1 d . . . . .
C28 C 0.9781(6) -0.1348(5) 0.7146(4) 0.0347(16) Uani 1 1 d . . . . .
H28 H 1.038031 -0.126430 0.678012 0.042 Uiso 1 1 calc R U . . .
C3 C 0.8548(5) 0.1761(4) 0.4783(4) 0.0234(13) Uani 1 1 d . . . . .
O8 O 0.4295(5) 0.7689(4) -0.0112(3) 0.0593(17) Uani 1 1 d . . . . .
C16 C 0.1826(6) 0.3523(6) 0.3870(4) 0.0390(18) Uani 1 1 d . . . . .
H16 H 0.113261 0.376631 0.365229 0.047 Uiso 1 1 calc R U . . .
O7 O 0.5571(5) 0.7625(4) 0.0900(3) 0.0587(17) Uani 1 1 d . . . . .
O9 O 0.5294(4) 0.9014(4) -0.0090(4) 0.0512(14) Uani 1 1 d . . . . .
C46 C 0.5107(6) 0.0437(6) 0.2265(5) 0.0442(19) Uani 1 1 d . . . . .
H46 H 0.512696 -0.014307 0.212378 0.053 Uiso 1 1 calc R U . . .
O5 O 1.1345(7) 0.4679(5) 0.1780(5) 0.084(2) Uani 1 1 d . . . . .
C57 C 0.5517(7) 0.5801(6) 0.3934(5) 0.050(2) Uani 1 1 d . U . . .
H57 H 0.576493 0.592167 0.441861 0.060 Uiso 1 1 calc R U . . .
C49 C 0.4131(5) 0.3872(5) 0.1312(4) 0.0301(15) Uani 1 1 d . . . . .
H49 H 0.415024 0.321952 0.135992 0.036 Uiso 1 1 calc R U . . .
C54 C 0.4803(6) 0.5395(5) 0.2567(4) 0.0337(16) Uani 1 1 d . U . . .
C19 C 0.8443(5) 0.1686(5) 0.7995(4) 0.0293(15) Uani 1 1 d . . . . .
H19 H 0.888098 0.221894 0.779905 0.035 Uiso 1 1 calc R U . . .
C44 C 0.5852(5) 0.1931(5) 0.2176(4) 0.0306(15) Uani 1 1 d . . . . .
C29 C 1.1049(6) -0.0360(5) 0.8696(4) 0.0346(16) Uani 1 1 d . . . . .
H29 H 1.050614 -0.081437 0.870390 0.042 Uiso 1 1 calc R U . . .
C53 C 0.4418(5) 0.5118(5) 0.1868(4) 0.0328(16) Uani 1 1 d . . . . .
C15 C 0.2740(5) 0.3606(5) 0.3389(4) 0.0345(16) Uani 1 1 d . . . . .
H15 H 0.266639 0.391244 0.283775 0.041 Uiso 1 1 calc R U . . .
C40 C 0.8085(6) 0.4105(7) 0.1520(5) 0.050(2) Uani 1 1 d . . . . .
H40 H 0.858648 0.460383 0.140174 0.060 Uiso 1 1 calc R U . . .
C32 C 1.2613(6) 0.0931(6) 0.8688(4) 0.0416(18) Uani 1 1 d . . . . .
H32 H 1.316293 0.138207 0.866918 0.050 Uiso 1 1 calc R U . . .
C37 C 1.1005(7) 0.3587(6) 0.6459(5) 0.049(2) Uani 1 1 d . . . . .
H37 H 1.077598 0.415065 0.609395 0.059 Uiso 1 1 calc R U . . .
C38 C 1.0450(6) 0.2783(5) 0.6498(4) 0.0365(16) Uani 1 1 d . . . . .
H38 H 0.983682 0.279861 0.615491 0.044 Uiso 1 1 calc R U . . .
C7 C 0.9996(5) 0.1136(5) 0.5367(4) 0.0268(14) Uani 1 1 d . . . . .
C23 C 0.8124(5) 0.0115(5) 0.8122(4) 0.0279(14) Uani 1 1 d . . . . .
C25 C 0.8065(6) -0.1603(5) 0.8184(4) 0.0359(17) Uani 1 1 d . . . . .
H25 H 0.745724 -0.168387 0.854299 0.043 Uiso 1 1 calc R U . . .
C55 C 0.4722(6) 0.6303(6) 0.2663(5) 0.0437(18) Uani 1 1 d . . . . .
H55 H 0.441837 0.678717 0.224688 0.052 Uiso 1 1 calc R U . . .
C48 C 0.4331(6) 0.1450(5) 0.2989(4) 0.0342(16) Uani 1 1 d . . . . .
H48 H 0.379299 0.156632 0.335640 0.041 Uiso 1 1 calc R U . . .
C52 C 0.4046(6) 0.5733(5) 0.1170(4) 0.0378(17) Uani 1 1 d . . . . .
H52 H 0.401476 0.638405 0.112937 0.045 Uiso 1 1 calc R U . . .
C39 C 0.7225(6) 0.4112(6) 0.2052(4) 0.0376(17) Uani 1 1 d . . . . .
H39 H 0.712723 0.463156 0.227591 0.045 Uiso 1 1 calc R U . . .
C35 C 1.2209(7) 0.2774(6) 0.7466(5) 0.0446(19) Uani 1 1 d . . . . .
H35 H 1.282857 0.275640 0.780365 0.054 Uiso 1 1 calc R U . . .
O4 O 1.1809(7) 0.5810(6) 0.2422(5) 0.099(3) Uani 1 1 d . . . . .
C36 C 1.1906(7) 0.3574(6) 0.6956(5) 0.052(2) Uani 1 1 d . . . . .
H36 H 1.230046 0.412634 0.693259 0.062 Uiso 1 1 calc R U . . .
O3 O 0.9961(6) 0.5625(6) 0.2068(4) 0.089(2) Uani 1 1 d . . . . .
C42 C 0.7489(6) 0.2661(6) 0.1365(4) 0.0425(19) Uani 1 1 d . . . . .
H42 H 0.756800 0.215104 0.112661 0.051 Uiso 1 1 calc R U . . .
C56 C 0.5077(7) 0.6499(7) 0.3353(5) 0.054(2) Uani 1 1 d . U . . .
H56 H 0.501449 0.711351 0.342261 0.065 Uiso 1 1 calc R U . . .
C10 C 1.3080(6) -0.0066(5) 0.6016(4) 0.0384(17) Uani 1 1 d . . . . .
H10 H 1.377259 -0.034957 0.619635 0.046 Uiso 1 1 calc R U . . .
O6 O 1.1265(6) 0.6257(6) 0.1116(5) 0.089(2) Uani 1 1 d . . . . .
C59 C 0.8718(9) -0.2922(8) 1.0517(6) 0.074(3) Uani 1 1 d . . . . .
H59A H 0.896597 -0.322878 1.106666 0.089 Uiso 1 1 calc R U . . .
H59B H 0.792195 -0.277070 1.054101 0.089 Uiso 1 1 calc R U . . .
C34 C 1.1627(5) 0.1968(5) 0.7507(4) 0.0337(16) Uani 1 1 d . . . . .

loop_
_atom_site_aniso_label
_atom_site_aniso_U_11
_atom_site_aniso_U_22
_atom_site_aniso_U_33
_atom_site_aniso_U_23
_atom_site_aniso_U_13
_atom_site_aniso_U_12
Os1 0.01849(14) 0.03343(16) 0.01756(13) -0.00617(11) -0.00160(9) 0.00017(10)
Os2 0.01754(14) 0.03980(17) 0.02051(14) -0.00710(11) -0.00272(10) -0.00141(11)
Cl2 0.0347(9) 0.0418(10) 0.0290(8) -0.0115(7) 0.0040(7) -0.0085(7)
Cl1 0.0429(11) 0.0570(13) 0.0635(13) -0.0145(11) -0.0041(10) 0.0077(9)
Cl3 0.095(2) 0.093(2) 0.0815(19) -0.0094(17) 0.0101(16) -0.0113(17)
Cl4 0.0630(16) 0.103(2) 0.0681(16) -0.0095(15) -0.0023(12) -0.0132(15)
N3 0.021(3) 0.038(3) 0.023(3) -0.005(2) -0.002(2) 0.004(2)
O2 0.0350(14) 0.0393(14) 0.0355(14) -0.0076(9) 0.0003(9) 0.0002(9)
N4 0.0271(14) 0.0290(15) 0.0272(14) -0.0063(10) 0.0000(9) -0.0007(9)
N6 0.021(3) 0.037(3) 0.022(3) -0.007(2) -0.001(2) -0.004(2)
C50 0.026(4) 0.049(5) 0.031(4) -0.009(3) -0.008(3) -0.001(3)
C45 0.025(4) 0.062(5) 0.030(4) -0.015(4) -0.012(3) 0.012(3)
C51 0.032(4) 0.051(5) 0.029(4) 0.000(3) -0.007(3) 0.004(3)
C1 0.027(3) 0.034(4) 0.015(3) -0.005(3) 0.003(2) -0.003(3)
C12 0.028(3) 0.040(4) 0.022(3) -0.007(3) 0.003(3) 0.000(3)
O10 0.064(4) 0.062(4) 0.075(4) -0.028(3) 0.028(3) 0.004(3)
C27 0.039(4) 0.034(4) 0.043(4) -0.017(3) -0.004(3) 0.001(3)
C13 0.021(3) 0.038(4) 0.026(3) -0.009(3) -0.001(3) -0.005(3)
N12 0.021(3) 0.047(4) 0.019(3) 0.002(3) -0.003(2) -0.003(2)
O1 0.0348(14) 0.0385(14) 0.0342(14) -0.0079(9) 0.0004(9) -0.0004(9)
C17 0.023(4) 0.057(5) 0.044(4) -0.019(4) 0.006(3) -0.004(3)
N8 0.018(3) 0.040(3) 0.014(2) -0.003(2) -0.004(2) 0.002(2)
C20 0.036(4) 0.045(4) 0.029(4) -0.007(3) -0.002(3) 0.016(3)
N13 0.018(3) 0.043(4) 0.022(3) -0.009(2) -0.003(2) -0.001(2)
N5 0.019(3) 0.037(3) 0.027(3) -0.010(2) -0.002(2) -0.002(2)
N11 0.026(3) 0.035(3) 0.023(3) -0.001(2) -0.010(2) 0.003(2)
C6 0.019(3) 0.035(4) 0.023(3) -0.008(3) 0.002(2) -0.002(3)
C21 0.0372(19) 0.0387(19) 0.0366(18) -0.0095(10) 0.0005(10) 0.0003(10)
C8 0.019(3) 0.034(4) 0.022(3) -0.005(3) -0.003(2) -0.001(3)
N2 0.021(3) 0.029(3) 0.027(3) -0.006(2) 0.001(2) 0.000(2)
C33 0.028(4) 0.046(4) 0.026(3) -0.014(3) 0.000(3) -0.006(3)
N10 0.031(3) 0.036(3) 0.023(3) -0.012(2) 0.005(2) -0.003(2)
N9 0.023(3) 0.036(3) 0.021(3) -0.002(2) -0.005(2) -0.001(2)
C2 0.024(3) 0.032(4) 0.026(3) -0.011(3) -0.004(3) -0.001(3)
C41 0.028(4) 0.077(6) 0.036(4) -0.001(4) 0.010(3) 0.001(4)
C47 0.028(4) 0.049(5) 0.047(4) -0.010(4) -0.014(3) -0.001(3)
N14 0.027(3) 0.048(3) 0.040(3) -0.020(3) 0.005(2) -0.013(2)
C14 0.023(3) 0.039(4) 0.028(3) -0.014(3) -0.002(3) -0.003(3)
N7 0.020(3) 0.036(3) 0.019(3) -0.007(2) 0.001(2) -0.003(2)
C4 0.022(3) 0.037(4) 0.020(3) -0.005(3) -0.001(2) 0.001(3)
C5 0.020(3) 0.035(4) 0.025(3) -0.009(3) -0.004(2) 0.002(3)
C58 0.042(2) 0.043(2) 0.042(2) -0.0111(11) 0.0000(10) -0.0020(10)
C22 0.026(3) 0.045(4) 0.026(3) -0.009(3) 0.002(3) -0.001(3)
C9 0.021(3) 0.041(4) 0.035(4) -0.008(3) -0.007(3) 0.006(3)
C43 0.022(3) 0.049(4) 0.019(3) -0.009(3) -0.007(3) 0.011(3)
C11 0.027(4) 0.039(4) 0.033(4) -0.007(3) 0.005(3) 0.003(3)
C31 0.037(4) 0.064(5) 0.027(4) -0.015(4) -0.009(3) 0.005(4)
C26 0.047(5) 0.038(4) 0.046(4) -0.012(4) -0.004(4) -0.012(4)
C30 0.041(4) 0.053(5) 0.027(4) -0.009(3) -0.009(3) 0.009(4)
C18 0.025(3) 0.048(4) 0.025(3) -0.011(3) 0.000(3) -0.006(3)
C24 0.023(3) 0.045(4) 0.020(3) -0.007(3) -0.004(3) -0.002(3)
N1 0.024(3) 0.032(3) 0.019(3) -0.006(2) -0.001(2) 0.000(2)
C28 0.035(4) 0.043(4) 0.031(4) -0.017(3) 0.001(3) 0.000(3)
C3 0.016(3) 0.032(4) 0.023(3) -0.009(3) 0.001(2) -0.001(3)
O8 0.058(4) 0.063(4) 0.049(3) 0.003(3) -0.019(3) -0.028(3)
C16 0.021(4) 0.059(5) 0.040(4) -0.017(4) -0.002(3) 0.001(3)
O7 0.071(4) 0.068(4) 0.033(3) -0.001(3) -0.013(3) -0.030(3)
O9 0.044(3) 0.046(3) 0.066(4) -0.019(3) 0.013(3) -0.008(3)
C46 0.044(5) 0.045(5) 0.046(4) -0.018(4) -0.021(4) 0.011(4)
O5 0.104(6) 0.055(4) 0.098(6) -0.031(4) -0.022(5) 0.019(4)
C57 0.051(2) 0.050(2) 0.050(2) -0.0143(11) 0.0000(10) -0.0027(10)
C49 0.022(3) 0.038(4) 0.031(4) -0.010(3) -0.006(3) 0.003(3)
C54 0.0338(18) 0.0338(18) 0.0337(18) -0.0087(10) 0.0005(10) -0.0011(10)
C19 0.026(3) 0.037(4) 0.026(3) -0.008(3) -0.005(3) 0.005(3)
C44 0.022(3) 0.045(4) 0.021(3) -0.003(3) -0.010(3) 0.008(3)
C29 0.028(4) 0.047(5) 0.030(4) -0.012(3) -0.006(3) 0.002(3)
C53 0.022(3) 0.041(4) 0.035(4) -0.010(3) 0.002(3) -0.005(3)
C15 0.023(3) 0.047(4) 0.033(4) -0.010(3) -0.005(3) 0.001(3)
C40 0.031(4) 0.067(6) 0.047(5) -0.003(4) 0.006(3) -0.007(4)
C32 0.034(4) 0.056(5) 0.041(4) -0.023(4) -0.005(3) -0.005(4)
C37 0.068(6) 0.041(5) 0.037(4) -0.004(4) 0.008(4) -0.007(4)
C38 0.040(4) 0.036(4) 0.032(4) -0.006(3) 0.000(3) 0.000(3)
C7 0.023(3) 0.034(4) 0.022(3) -0.004(3) 0.000(3) -0.002(3)
C23 0.022(3) 0.041(4) 0.020(3) -0.008(3) -0.006(2) 0.004(3)
C25 0.027(4) 0.046(5) 0.031(4) -0.002(3) 0.000(3) -0.007(3)
C55 0.039(4) 0.042(5) 0.053(5) -0.018(4) 0.002(4) -0.002(3)
C48 0.029(4) 0.042(4) 0.030(4) -0.008(3) -0.010(3) 0.001(3)
C52 0.030(4) 0.039(4) 0.042(4) -0.005(3) 0.003(3) 0.007(3)
C39 0.033(4) 0.046(5) 0.029(4) -0.001(3) -0.001(3) 0.000(3)
C35 0.045(5) 0.046(5) 0.045(4) -0.015(4) 0.003(4) -0.009(4)
O4 0.103(6) 0.099(6) 0.106(6) -0.047(5) -0.049(5) 0.009(5)
C36 0.058(5) 0.042(5) 0.058(5) -0.016(4) 0.009(4) -0.019(4)
O3 0.054(4) 0.131(7) 0.075(5) -0.013(5) 0.017(4) 0.017(4)
C42 0.032(4) 0.062(5) 0.032(4) -0.011(4) 0.000(3) 0.007(4)
C56 0.054(2) 0.054(2) 0.054(2) -0.0144(11) 0.0008(10) -0.0018(10)
C10 0.024(4) 0.051(5) 0.038(4) -0.009(4) -0.008(3) 0.013(3)
O6 0.062(4) 0.091(6) 0.087(5) 0.026(4) -0.003(4) 0.004(4)
C59 0.076(7) 0.090(8) 0.048(5) -0.002(5) 0.009(5) 0.012(6)
C34 0.025(3) 0.044(4) 0.033(4) -0.012(3) 0.000(3) -0.002(3)

loop_
_atom_type_symbol
_atom_type_description
_atom_type_scat_dispersion_real
_atom_type_scat_dispersion_imag
_atom_type_scat_source
C C 0.0033 0.0016 'International Tables Vol C Tables 4.2.6.8 and 6.1.1.4'
H H 0.0000 0.0000 'International Tables Vol C Tables 4.2.6.8 and 6.1.1.4'
Cl Cl 0.1484 0.1585 'International Tables Vol C Tables 4.2.6.8 and 6.1.1.4'
N N 0.0061 0.0033 'International Tables Vol C Tables 4.2.6.8 and 6.1.1.4'
O O 0.0106 0.0060 'International Tables Vol C Tables 4.2.6.8 and 6.1.1.4'
Os Os -1.2165 7.6030 'International Tables Vol C Tables 4.2.6.8 and 6.1.1.4'

loop_
_geom_angle_atom_site_label_1
_geom_angle_atom_site_label_2
_geom_angle_atom_site_label_3
_geom_angle
_geom_angle_site_symmetry_1
_geom_angle_site_symmetry_3
_geom_angle_publ_flag
N8 Os1 N2 175.4(2) . . ?
N8 Os1 N10 97.2(2) . . ?
N8 Os1 N9 89.7(2) . . ?
N8 Os1 N7 78.8(2) . . ?
N8 Os1 N1 99.04(19) . . ?
N2 Os1 N1 78.4(2) . . ?
N10 Os1 N2 86.8(2) . . ?
N10 Os1 N1 93.8(2) . . ?
N9 Os1 N2 93.3(2) . . ?
N9 Os1 N10 78.5(2) . . ?
N9 Os1 N7 94.1(2) . . ?
N9 Os1 N1 169.1(2) . . ?
N7 Os1 N2 97.5(2) . . ?
N7 Os1 N10 171.6(2) . . ?
N7 Os1 N1 94.1(2) . . ?
N4 Os2 N5 78.0(2) . . ?
N12 Os2 N4 102.6(2) . . ?
N12 Os2 N5 175.7(2) . . ?
N12 Os2 N14 99.0(2) . . ?
N13 Os2 N4 171.9(2) . . ?
N13 Os2 N12 83.7(2) . . ?
N13 Os2 N5 96.1(2) . . ?
N13 Os2 N14 77.5(2) . . ?
N11 Os2 N4 88.5(2) . . ?
N11 Os2 N12 77.9(2) . . ?
N11 Os2 N13 98.0(2) . . ?
N11 Os2 N5 97.9(2) . . ?
N11 Os2 N14 174.9(2) . . ?
N14 Os2 N4 96.3(2) . . ?
N14 Os2 N5 85.1(2) . . ?
O10 Cl2 O8 109.5(4) . . ?
O10 Cl2 O7 110.1(4) . . ?
O10 Cl2 O9 108.6(4) . . ?
O8 Cl2 O7 108.5(3) . . ?
O9 Cl2 O8 110.2(4) . . ?
O9 Cl2 O7 110.0(4) . . ?
O5 Cl1 O4 108.7(5) . . ?
O5 Cl1 O3 108.4(5) . . ?
O5 Cl1 O6 111.9(5) . . ?
O3 Cl1 O4 112.0(5) . . ?
O6 Cl1 O4 106.6(5) . . ?
O6 Cl1 O3 109.3(4) . . ?
C7 N3 C3 103.1(5) . . ?
C13 N4 Os2 114.8(4) . . ?
C5 N4 Os2 142.3(4) . . ?
C5 N4 C13 102.8(5) . . ?
C13 N6 C6 102.7(5) . . ?
C51 C50 H50 120.7 . . ?
C51 C50 C49 118.6(7) . . ?
C49 C50 H50 120.7 . . ?
C46 C45 H45 119.8 . . ?
C44 C45 H45 119.8 . . ?
C44 C45 C46 120.3(7) . . ?
C50 C51 H51 120.0 . . ?
C50 C51 C52 119.9(7) . . ?
C52 C51 H51 120.0 . . ?
O1 C1 C6 123.1(6) . . ?
O1 C1 C2 124.6(6) . . ?
C2 C1 C6 112.3(5) . . ?
C8 C12 H12 120.2 . . ?
C8 C12 C11 119.7(6) . . ?
C11 C12 H12 120.2 . . ?
C26 C27 H27 120.2 . . ?
C28 C27 H27 120.2 . . ?
C28 C27 C26 119.6(7) . . ?
N4 C13 C14 117.3(6) . . ?
N6 C13 N4 116.0(5) . . ?
N6 C13 C14 126.7(6) . . ?
C43 N12 Os2 116.1(4) . . ?
C39 N12 Os2 124.7(5) . . ?
C39 N12 C43 118.8(6) . . ?
C18 C17 H17 120.5 . . ?
C16 C17 H17 120.5 . . ?
C16 C17 C18 119.0(7) . . ?
C19 N8 Os1 125.9(4) . . ?
C19 N8 C23 117.8(5) . . ?
C23 N8 Os1 116.2(4) . . ?
C21 C20 H20 120.3 . . ?
C19 C20 H20 120.3 . . ?
C19 C20 C21 119.4(7) . . ?
C49 N13 Os2 124.8(5) . . ?
C53 N13 Os2 117.5(4) . . ?
C53 N13 C49 117.5(6) . . ?
C14 N5 Os2 116.8(4) . . ?
C15 N5 Os2 124.7(5) . . ?
C15 N5 C14 118.5(6) . . ?
C44 N11 Os2 117.0(5) . . ?
C48 N11 Os2 125.5(5) . . ?
C48 N11 C44 117.4(6) . . ?
N6 C6 C1 125.3(5) . . ?
N6 C6 C5 110.1(5) . . ?
C5 C6 C1 124.6(5) . . ?
C20 C21 H21 120.2 . . ?
C20 C21 C22 119.6(7) . . ?
C22 C21 H21 120.2 . . ?
C12 C8 C7 124.0(6) . . ?
N2 C8 C12 122.1(6) . . ?
N2 C8 C7 113.9(5) . . ?
C8 N2 Os1 115.6(4) . . ?
C9 N2 Os1 127.4(4) . . ?
C9 N2 C8 116.9(5) . . ?
N9 C33 C32 120.6(7) . . ?
N9 C33 C34 114.5(6) . . ?
C32 C33 C34 124.8(6) . . ?
C38 N10 Os1 126.7(5) . . ?
C38 N10 C34 117.8(6) . . ?
C34 N10 Os1 115.5(5) . . ?
C33 N9 Os1 115.5(4) . . ?
C29 N9 Os1 126.3(4) . . ?
C29 N9 C33 118.2(5) . . ?
N1 C2 C1 130.3(6) . . ?
N1 C2 C3 107.0(5) . . ?
C3 C2 C1 122.5(6) . . ?
C40 C41 H41 120.7 . . ?
C40 C41 C42 118.6(7) . . ?
C42 C41 H41 120.7 . . ?
C46 C47 H47 120.4 . . ?
C48 C47 H47 120.4 . . ?
C48 C47 C46 119.1(7) . . ?
C58 N14 Os2 125.6(5) . . ?
C58 N14 C54 117.9(7) . . ?
C54 N14 Os2 116.2(4) . . ?
N5 C14 C13 113.0(5) . . ?
N5 C14 C18 121.4(6) . . ?
C18 C14 C13 125.5(6) . . ?
C24 N7 Os1 115.4(4) . . ?
C28 N7 Os1 126.0(4) . . ?
C28 N7 C24 118.4(6) . . ?
O2 C4 C5 125.7(6) . . ?
O2 C4 C3 122.7(6) . . ?
C5 C4 C3 111.6(5) . . ?
N4 C5 C6 108.4(5) . . ?
N4 C5 C4 128.0(6) . . ?
C6 C5 C4 123.5(6) . . ?
N14 C58 H58 119.0 . . ?
N14 C58 C57 122.0(8) . . ?
C57 C58 H58 119.0 . . ?
C21 C22 H22 120.8 . . ?
C21 C22 C23 118.4(7) . . ?
C23 C22 H22 120.8 . . ?
N2 C9 H9 118.3 . . ?
N2 C9 C10 123.4(6) . . ?
C10 C9 H9 118.3 . . ?
N12 C43 C44 114.8(6) . . ?
N12 C43 C42 120.4(7) . . ?
C42 C43 C44 124.8(7) . . ?
C12 C11 H11 120.9 . . ?
C10 C11 C12 118.1(6) . . ?
C10 C11 H11 120.9 . . ?
C30 C31 H31 120.6 . . ?
C32 C31 H31 120.6 . . ?
C32 C31 C30 118.8(7) . . ?
C27 C26 H26 120.9 . . ?
C27 C26 C25 118.1(7) . . ?
C25 C26 H26 120.9 . . ?
C31 C30 H30 120.4 . . ?
C31 C30 C29 119.2(7) . . ?
C29 C30 H30 120.4 . . ?
C17 C18 C14 118.9(6) . . ?
C17 C18 H18 120.6 . . ?
C14 C18 H18 120.6 . . ?
N7 C24 C23 114.9(6) . . ?
N7 C24 C25 119.5(6) . . ?
C25 C24 C23 125.5(6) . . ?
C2 N1 Os1 143.2(4) . . ?
C7 N1 Os1 112.4(4) . . ?
C7 N1 C2 103.6(5) . . ?
C27 C28 H28 118.5 . . ?
N7 C28 C27 123.0(6) . . ?
N7 C28 H28 118.5 . . ?
N3 C3 C2 110.8(5) . . ?
N3 C3 C4 124.0(5) . . ?
C2 C3 C4 125.2(5) . . ?
C17 C16 H16 120.2 . . ?
C15 C16 C17 119.6(7) . . ?
C15 C16 H16 120.2 . . ?
C45 C46 H46 120.7 . . ?
C47 C46 C45 118.5(7) . . ?
C47 C46 H46 120.7 . . ?
C58 C57 H57 120.0 . . ?
C56 C57 C58 120.0(8) . . ?
C56 C57 H57 120.0 . . ?
C50 C49 H49 118.6 . . ?
N13 C49 C50 122.9(7) . . ?
N13 C49 H49 118.6 . . ?
N14 C54 C53 114.8(6) . . ?
N14 C54 C55 120.9(7) . . ?
C55 C54 C53 124.3(7) . . ?
N8 C19 C20 122.8(7) . . ?
N8 C19 H19 118.6 . . ?
C20 C19 H19 118.6 . . ?
C45 C44 C43 124.9(6) . . ?
N11 C44 C45 121.3(6) . . ?
N11 C44 C43 113.8(6) . . ?
N9 C29 C30 122.0(7) . . ?
N9 C29 H29 119.0 . . ?
C30 C29 H29 119.0 . . ?
N13 C53 C54 113.8(6) . . ?
N13 C53 C52 121.8(6) . . ?
C52 C53 C54 124.5(7) . . ?
N5 C15 C16 122.6(7) . . ?
N5 C15 H15 118.7 . . ?
C16 C15 H15 118.7 . . ?
C41 C40 H40 119.9 . . ?
C41 C40 C39 120.2(8) . . ?
C39 C40 H40 119.9 . . ?
C33 C32 H32 119.5 . . ?
C31 C32 C33 121.0(7) . . ?
C31 C32 H32 119.5 . . ?
C38 C37 H37 120.2 . . ?
C38 C37 C36 119.7(8) . . ?
C36 C37 H37 120.2 . . ?
N10 C38 C37 122.0(7) . . ?
N10 C38 H38 119.0 . . ?
C37 C38 H38 119.0 . . ?
N3 C7 C8 125.9(6) . . ?
N3 C7 N1 115.4(5) . . ?
N1 C7 C8 118.7(5) . . ?
N8 C23 C22 121.9(6) . . ?
N8 C23 C24 114.5(6) . . ?
C22 C23 C24 123.6(6) . . ?
C26 C25 C24 121.2(7) . . ?
C26 C25 H25 119.4 . . ?
C24 C25 H25 119.4 . . ?
C54 C55 H55 119.8 . . ?
C56 C55 C54 120.5(8) . . ?
C56 C55 H55 119.8 . . ?
N11 C48 C47 123.2(7) . . ?
N11 C48 H48 118.4 . . ?
C47 C48 H48 118.4 . . ?
C51 C52 C53 119.3(7) . . ?
C51 C52 H52 120.3 . . ?
C53 C52 H52 120.3 . . ?
N12 C39 C40 121.5(8) . . ?
N12 C39 H39 119.2 . . ?
C40 C39 H39 119.2 . . ?
C36 C35 H35 119.7 . . ?
C36 C35 C34 120.6(8) . . ?
C34 C35 H35 119.7 . . ?
C37 C36 H36 120.5 . . ?
C35 C36 C37 119.1(8) . . ?
C35 C36 H36 120.5 . . ?
C41 C42 C43 120.5(8) . . ?
C41 C42 H42 119.7 . . ?
C43 C42 H42 119.7 . . ?
C57 C56 C55 118.7(9) . . ?
C57 C56 H56 120.7 . . ?
C55 C56 H56 120.7 . . ?
C9 C10 C11 119.8(6) . . ?
C9 C10 H10 120.1 . . ?
C11 C10 H10 120.1 . . ?
Cl3 C59 H59A 109.1 . . ?
Cl3 C59 H59B 109.1 . . ?
Cl4 C59 Cl3 112.4(5) . . ?
Cl4 C59 H59A 109.1 . . ?
Cl4 C59 H59B 109.1 . . ?
H59A C59 H59B 107.9 . . ?
N10 C34 C33 114.1(6) . . ?
N10 C34 C35 120.8(7) . . ?
C35 C34 C33 124.8(6) . . ?

loop_
_geom_bond_atom_site_label_1
_geom_bond_atom_site_label_2
_geom_bond_distance
_geom_bond_site_symmetry_2
_geom_bond_publ_flag
Os1 N8 2.041(5) . ?
Os1 N2 2.090(5) . ?
Os1 N10 2.052(6) . ?
Os1 N9 2.043(5) . ?
Os1 N7 2.049(5) . ?
Os1 N1 2.095(5) . ?
Os2 N4 2.072(5) . ?
Os2 N12 2.054(5) . ?
Os2 N13 2.046(5) . ?
Os2 N5 2.083(5) . ?
Os2 N11 2.043(6) . ?
Os2 N14 2.059(6) . ?
Cl2 O10 1.423(6) . ?
Cl2 O8 1.427(5) . ?
Cl2 O7 1.437(5) . ?
Cl2 O9 1.426(6) . ?
Cl1 O5 1.408(7) . ?
Cl1 O4 1.435(7) . ?
Cl1 O3 1.422(7) . ?
Cl1 O6 1.411(7) . ?
Cl3 C59 1.788(12) . ?
Cl4 C59 1.738(11) . ?
N3 C3 1.356(8) . ?
N3 C7 1.339(8) . ?
O2 C4 1.233(7) . ?
N4 C13 1.371(8) . ?
N4 C5 1.369(8) . ?
N6 C13 1.342(8) . ?
N6 C6 1.366(8) . ?
C50 H50 0.9500 . ?
C50 C51 1.367(11) . ?
C50 C49 1.377(9) . ?
C45 H45 0.9500 . ?
C45 C46 1.381(11) . ?
C45 C44 1.365(10) . ?
C51 H51 0.9500 . ?
C51 C52 1.372(10) . ?
C1 O1 1.223(7) . ?
C1 C6 1.464(9) . ?
C1 C2 1.464(9) . ?
C12 H12 0.9500 . ?
C12 C8 1.379(9) . ?
C12 C11 1.389(9) . ?
C27 H27 0.9500 . ?
C27 C26 1.377(11) . ?
C27 C28 1.370(10) . ?
C13 C14 1.449(9) . ?
N12 C43 1.358(9) . ?
N12 C39 1.356(9) . ?
C17 H17 0.9500 . ?
C17 C18 1.382(10) . ?
C17 C16 1.381(10) . ?
N8 C19 1.347(8) . ?
N8 C23 1.370(8) . ?
C20 H20 0.9500 . ?
C20 C21 1.380(10) . ?
C20 C19 1.362(9) . ?
N13 C49 1.362(8) . ?
N13 C53 1.350(9) . ?
N5 C14 1.373(8) . ?
N5 C15 1.327(8) . ?
N11 C44 1.364(9) . ?
N11 C48 1.355(9) . ?
C6 C5 1.399(9) . ?
C21 H21 0.9500 . ?
C21 C22 1.384(10) . ?
C8 N2 1.366(8) . ?
C8 C7 1.433(9) . ?
N2 C9 1.347(8) . ?
C33 N9 1.375(8) . ?
C33 C32 1.384(10) . ?
C33 C34 1.456(10) . ?
N10 C38 1.347(9) . ?
N10 C34 1.377(8) . ?
N9 C29 1.357(9) . ?
C2 N1 1.375(8) . ?
C2 C3 1.406(9) . ?
C41 H41 0.9500 . ?
C41 C40 1.360(12) . ?
C41 C42 1.377(11) . ?
C47 H47 0.9500 . ?
C47 C46 1.378(11) . ?
C47 C48 1.358(11) . ?
N14 C58 1.351(9) . ?
N14 C54 1.356(9) . ?
C14 C18 1.385(9) . ?
N7 C24 1.376(8) . ?
N7 C28 1.351(9) . ?
C4 C5 1.460(9) . ?
C4 C3 1.465(9) . ?
C58 H58 0.9500 . ?
C58 C57 1.398(11) . ?
C22 H22 0.9500 . ?
C22 C23 1.388(9) . ?
C9 H9 0.9500 . ?
C9 C10 1.368(10) . ?
C43 C44 1.455(10) . ?
C43 C42 1.392(10) . ?
C11 H11 0.9500 . ?
C11 C10 1.375(10) . ?
C31 H31 0.9500 . ?
C31 C30 1.385(11) . ?
C31 C32 1.367(11) . ?
C26 H26 0.9500 . ?
C26 C25 1.382(11) . ?
C30 H30 0.9500 . ?
C30 C29 1.393(9) . ?
C18 H18 0.9500 . ?
C24 C23 1.448(10) . ?
C24 C25 1.393(10) . ?
N1 C7 1.372(8) . ?
C28 H28 0.9500 . ?
C16 H16 0.9500 . ?
C16 C15 1.371(10) . ?
C46 H46 0.9500 . ?
C57 H57 0.9500 . ?
C57 C56 1.352(12) . ?
C49 H49 0.9500 . ?
C54 C53 1.451(10) . ?
C54 C55 1.400(10) . ?
C19 H19 0.9500 . ?
C29 H29 0.9500 . ?
C53 C52 1.388(10) . ?
C15 H15 0.9500 . ?
C40 H40 0.9500 . ?
C40 C39 1.386(11) . ?
C32 H32 0.9500 . ?
C37 H37 0.9500 . ?
C37 C38 1.369(11) . ?
C37 C36 1.392(12) . ?
C38 H38 0.9500 . ?
C25 H25 0.9500 . ?
C55 H55 0.9500 . ?
C55 C56 1.367(11) . ?
C48 H48 0.9500 . ?
C52 H52 0.9500 . ?
C39 H39 0.9500 . ?
C35 H35 0.9500 . ?
C35 C36 1.335(12) . ?
C35 C34 1.388(10) . ?
C36 H36 0.9500 . ?
C42 H42 0.9500 . ?
C56 H56 0.9500 . ?
C10 H10 0.9500 . ?
C59 H59A 0.9900 . ?
C59 H59B 0.9900 . ?

loop_
_geom_torsion_atom_site_label_1
_geom_torsion_atom_site_label_2
_geom_torsion_atom_site_label_3
_geom_torsion_atom_site_label_4
_geom_torsion
_geom_torsion_site_symmetry_1
_geom_torsion_site_symmetry_2
_geom_torsion_site_symmetry_3
_geom_torsion_site_symmetry_4
_geom_torsion_publ_flag
Os1 N8 C19 C20 177.6(5) . . . . ?
Os1 N8 C23 C22 -178.4(5) . . . . ?
Os1 N8 C23 C24 0.4(7) . . . . ?
Os1 N2 C9 C10 -177.6(6) . . . . ?
Os1 N10 C38 C37 -177.3(5) . . . . ?
Os1 N10 C34 C33 -9.0(7) . . . . ?
Os1 N10 C34 C35 176.5(5) . . . . ?
Os1 N9 C29 C30 175.1(5) . . . . ?
Os1 N7 C24 C23 4.8(7) . . . . ?
Os1 N7 C24 C25 -173.6(5) . . . . ?
Os1 N7 C28 C27 173.4(5) . . . . ?
Os1 N1 C7 N3 -170.6(5) . . . . ?
Os1 N1 C7 C8 10.1(7) . . . . ?
Os2 N4 C13 N6 -176.6(4) . . . . ?
Os2 N4 C13 C14 2.7(7) . . . . ?
Os2 N4 C5 C6 174.3(5) . . . . ?
Os2 N4 C5 C4 -9.2(12) . . . . ?
Os2 N12 C43 C44 -7.2(7) . . . . ?
Os2 N12 C43 C42 174.3(5) . . . . ?
Os2 N12 C39 C40 -175.0(5) . . . . ?
Os2 N13 C49 C50 -173.8(5) . . . . ?
Os2 N13 C53 C54 -4.2(7) . . . . ?
Os2 N13 C53 C52 175.0(5) . . . . ?
Os2 N5 C14 C13 -0.4(7) . . . . ?
Os2 N5 C14 C18 179.4(5) . . . . ?
Os2 N5 C15 C16 -179.7(6) . . . . ?
Os2 N11 C44 C45 -179.4(5) . . . . ?
Os2 N11 C44 C43 0.0(7) . . . . ?
Os2 N11 C48 C47 -178.4(5) . . . . ?
Os2 N14 C58 C57 -171.8(6) . . . . ?
Os2 N14 C54 C53 -5.3(8) . . . . ?
Os2 N14 C54 C55 173.6(5) . . . . ?
O2 C4 C5 N4 1.8(11) . . . . ?
O2 C4 C5 C6 177.8(7) . . . . ?
O2 C4 C3 N3 -4.2(10) . . . . ?
O2 C4 C3 C2 176.9(6) . . . . ?
N4 C13 C14 N5 -1.5(9) . . . . ?
N4 C13 C14 C18 178.7(6) . . . . ?
N6 C13 C14 N5 177.7(6) . . . . ?
N6 C13 C14 C18 -2.1(11) . . . . ?
N6 C6 C5 N4 1.6(8) . . . . ?
N6 C6 C5 C4 -175.1(6) . . . . ?
C50 C51 C52 C53 0.2(11) . . . . ?
C51 C50 C49 N13 -1.0(10) . . . . ?
C1 C6 C5 N4 -177.7(6) . . . . ?
C1 C6 C5 C4 5.6(11) . . . . ?
C1 C2 N1 Os1 -19.1(12) . . . . ?
C1 C2 N1 C7 173.1(7) . . . . ?
C1 C2 C3 N3 -173.9(6) . . . . ?
C1 C2 C3 C4 5.2(10) . . . . ?
C12 C8 N2 Os1 177.8(5) . . . . ?
C12 C8 N2 C9 0.2(9) . . . . ?
C12 C8 C7 N3 -5.2(11) . . . . ?
C12 C8 C7 N1 174.0(6) . . . . ?
C12 C11 C10 C9 0.4(11) . . . . ?
C27 C26 C25 C24 -2.0(11) . . . . ?
C13 N4 C5 C6 -1.1(7) . . . . ?
C13 N4 C5 C4 175.4(7) . . . . ?
C13 N6 C6 C1 177.9(6) . . . . ?
C13 N6 C6 C5 -1.3(7) . . . . ?
C13 C14 C18 C17 -179.7(7) . . . . ?
N12 C43 C44 C45 -175.9(6) . . . . ?
N12 C43 C44 N11 4.7(8) . . . . ?
N12 C43 C42 C41 -0.1(10) . . . . ?
O1 C1 C6 N6 -1.4(11) . . . . ?
O1 C1 C6 C5 177.8(6) . . . . ?
O1 C1 C2 N1 2.9(11) . . . . ?
O1 C1 C2 C3 177.0(6) . . . . ?
C17 C16 C15 N5 0.4(12) . . . . ?
C20 C21 C22 C23 -1.1(10) . . . . ?
N13 C53 C52 C51 -0.4(10) . . . . ?
N5 C14 C18 C17 0.5(10) . . . . ?
C6 N6 C13 N4 0.7(7) . . . . ?
C6 N6 C13 C14 -178.6(7) . . . . ?
C6 C1 C2 N1 -175.4(6) . . . . ?
C6 C1 C2 C3 -1.4(9) . . . . ?
C21 C20 C19 N8 1.2(10) . . . . ?
C21 C22 C23 N8 0.1(10) . . . . ?
C21 C22 C23 C24 -178.5(6) . . . . ?
C8 C12 C11 C10 -0.5(10) . . . . ?
C8 N2 C9 C10 -0.3(10) . . . . ?
N2 C8 C7 N3 176.3(6) . . . . ?
N2 C8 C7 N1 -4.4(9) . . . . ?
N2 C9 C10 C11 0.0(12) . . . . ?
C33 N9 C29 C30 -3.2(10) . . . . ?
N9 C33 C32 C31 -4.8(11) . . . . ?
N9 C33 C34 N10 -1.4(9) . . . . ?
N9 C33 C34 C35 172.8(7) . . . . ?
C2 C1 C6 N6 177.0(6) . . . . ?
C2 C1 C6 C5 -3.8(9) . . . . ?
C2 N1 C7 N3 1.6(7) . . . . ?
C2 N1 C7 C8 -177.7(6) . . . . ?
C41 C40 C39 N12 2.7(12) . . . . ?
N14 C58 C57 C56 -1.5(12) . . . . ?
N14 C54 C53 N13 6.1(9) . . . . ?
N14 C54 C53 C52 -173.0(6) . . . . ?
N14 C54 C55 C56 -0.7(11) . . . . ?
C14 N5 C15 C16 -1.5(10) . . . . ?
N7 C24 C23 N8 -3.4(8) . . . . ?
N7 C24 C23 C22 175.3(6) . . . . ?
N7 C24 C25 C26 0.1(10) . . . . ?
C5 N4 C13 N6 0.3(7) . . . . ?
C5 N4 C13 C14 179.6(6) . . . . ?
C5 C4 C3 N3 175.5(6) . . . . ?
C5 C4 C3 C2 -3.4(9) . . . . ?
C58 N14 C54 C53 -179.3(6) . . . . ?
C58 N14 C54 C55 -0.4(10) . . . . ?
C58 C57 C56 C55 0.3(13) . . . . ?
C43 N12 C39 C40 -2.5(10) . . . . ?
C11 C12 C8 N2 0.2(10) . . . . ?
C11 C12 C8 C7 -178.1(6) . . . . ?
C31 C30 C29 N9 -1.8(11) . . . . ?
C26 C27 C28 N7 -0.9(11) . . . . ?
C30 C31 C32 C33 -0.3(11) . . . . ?
C18 C17 C16 C15 1.1(12) . . . . ?
C24 N7 C28 C27 -1.0(10) . . . . ?
N1 C2 C3 N3 1.4(7) . . . . ?
N1 C2 C3 C4 -179.6(6) . . . . ?
C28 C27 C26 C25 2.4(11) . . . . ?
C28 N7 C24 C23 179.8(5) . . . . ?
C28 N7 C24 C25 1.4(9) . . . . ?
C3 N3 C7 C8 178.5(6) . . . . ?
C3 N3 C7 N1 -0.8(7) . . . . ?
C3 C2 N1 Os1 166.2(5) . . . . ?
C3 C2 N1 C7 -1.7(7) . . . . ?
C3 C4 C5 N4 -177.9(6) . . . . ?
C3 C4 C5 C6 -1.8(9) . . . . ?
C16 C17 C18 C14 -1.5(11) . . . . ?
C46 C45 C44 N11 -4.2(10) . . . . ?
C46 C45 C44 C43 176.4(6) . . . . ?
C46 C47 C48 N11 0.5(10) . . . . ?
C49 C50 C51 C52 0.5(10) . . . . ?
C49 N13 C53 C54 -179.2(6) . . . . ?
C49 N13 C53 C52 -0.1(9) . . . . ?
C54 N14 C58 C57 1.5(10) . . . . ?
C54 C53 C52 C51 178.6(7) . . . . ?
C54 C55 C56 C57 0.8(12) . . . . ?
C19 N8 C23 C22 1.4(9) . . . . ?
C19 N8 C23 C24 -179.8(5) . . . . ?
C19 C20 C21 C22 0.4(10) . . . . ?
C44 C45 C46 C47 2.7(10) . . . . ?
C44 N11 C48 C47 -1.9(9) . . . . ?
C44 C43 C42 C41 -178.4(7) . . . . ?
C53 N13 C49 C50 0.8(9) . . . . ?
C53 C54 C55 C56 178.1(7) . . . . ?
C15 N5 C14 C13 -178.8(6) . . . . ?
C15 N5 C14 C18 1.0(10) . . . . ?
C40 C41 C42 C43 0.2(11) . . . . ?
C32 C33 N9 Os1 -172.1(5) . . . . ?
C32 C33 N9 C29 6.5(10) . . . . ?
C32 C33 C34 N10 -177.9(6) . . . . ?
C32 C33 C34 C35 -3.7(12) . . . . ?
C32 C31 C30 C29 3.5(11) . . . . ?
C38 N10 C34 C33 172.6(6) . . . . ?
C38 N10 C34 C35 -1.9(10) . . . . ?
C38 C37 C36 C35 -0.3(12) . . . . ?
C7 N3 C3 C2 -0.4(7) . . . . ?
C7 N3 C3 C4 -179.5(6) . . . . ?
C7 C8 N2 Os1 -3.7(7) . . . . ?
C7 C8 N2 C9 178.7(6) . . . . ?
C23 N8 C19 C20 -2.1(9) . . . . ?
C23 C24 C25 C26 -178.1(6) . . . . ?
C25 C24 C23 N8 174.9(6) . . . . ?
C25 C24 C23 C22 -6.4(10) . . . . ?
C55 C54 C53 N13 -172.7(6) . . . . ?
C55 C54 C53 C52 8.2(11) . . . . ?
C48 N11 C44 C45 3.7(9) . . . . ?
C48 N11 C44 C43 -176.9(5) . . . . ?
C48 C47 C46 C45 -0.9(10) . . . . ?
C39 N12 C43 C44 179.7(5) . . . . ?
C39 N12 C43 C42 1.2(9) . . . . ?
C36 C37 C38 N10 0.2(12) . . . . ?
C36 C35 C34 C33 -172.1(7) . . . . ?
C36 C35 C34 N10 1.8(11) . . . . ?
C42 C41 C40 C39 -1.5(12) . . . . ?
C42 C43 C44 C45 2.5(10) . . . . ?
C42 C43 C44 N11 -176.9(6) . . . . ?
C34 C33 N9 Os1 11.3(7) . . . . ?
C34 C33 N9 C29 -170.2(6) . . . . ?
C34 C33 C32 C31 171.5(7) . . . . ?
C34 N10 C38 C37 0.9(10) . . . . ?
C34 C35 C36 C37 -0.7(12) . . . . ?

loop_
_smtbx_masks_void_nr
_smtbx_masks_void_average_x
_smtbx_masks_void_average_y
_smtbx_masks_void_average_z
_smtbx_masks_void_volume
_smtbx_masks_void_count_electrons
_smtbx_masks_void_content
1 0.000 0.500 0.500 210.1 83.9 ?
2 0.393 0.148 0.695 14.4 4.1 ?
3 0.607 0.852 0.305 14.4 4.5 ?
